data_1512569
loop_
_publ_author_name
'Yang, Li-Jun'
'Wang, Shuai'
'Nie, Jing'
'Li, Shen'
'Ma, Jun-An'

_publ_section_title
;
 Bisphosphine-Triggered One-Pot Sequential [3 + 2]/[3 + 2] Annulation of
 Allenoates with Cyclic Ketimines
;
_journal_issue 20
_journal_name_full 'Organic Letters'
_journal_page_first 5214
_journal_paper_doi 10.1021/ol402364t
_journal_volume 15
_journal_year 2013
_chemical_formula_sum 'C36 H32 Br2 F3 N3 O7'
_chemical_formula_weight 835.46
_chemical_name_systematic
; 
 ? 
;
_space_group_IT_number 2
_symmetry_cell_setting triclinic
_symmetry_space_group_name_Hall '-P 1'
_symmetry_space_group_name_H-M 'P -1'
_atom_sites_solution_hydrogens geom
_atom_sites_solution_primary direct
_atom_sites_solution_secondary difmap
_audit_creation_method SHELXL-97
_cell_angle_alpha 83.508(12)
_cell_angle_beta 82.179(16)
_cell_angle_gamma 78.671(12)
_cell_formula_units_Z 4
_cell_length_a 11.216(6)
_cell_length_b 16.253(10)
_cell_length_c 20.844(13)
_cell_measurement_reflns_used 4636
_cell_measurement_temperature 294(2)
_cell_measurement_theta_max 27.5
_cell_measurement_theta_min 3.1
_cell_volume 3676(4)
_computing_cell_refinement CrystalClear
_computing_data_collection CrystalClear
_computing_data_reduction CrystalClear
_computing_molecular_graphics 'Bruker SHELXTL'
_computing_publication_material 'Bruker SHELXTL'
_computing_structure_refinement 'SHELXL-97 (Sheldrick, 1997)'
_computing_structure_solution 'SHELXS-97 (Sheldrick, 1990)'
_diffrn_ambient_temperature 294(2)
_diffrn_detector_area_resol_mean 13.6612
_diffrn_measured_fraction_theta_full 0.995
_diffrn_measured_fraction_theta_max 0.995
_diffrn_measurement_device_type 'Rigaku Mercury375R'
_diffrn_measurement_method 'profile data from \w-scans'
_diffrn_radiation_monochromator graphite
_diffrn_radiation_source 'fine-focus sealed tube'
_diffrn_radiation_type MoK\a
_diffrn_radiation_wavelength 0.71073
_diffrn_reflns_av_R_equivalents 0.1241
_diffrn_reflns_av_sigmaI/netI 0.1389
_diffrn_reflns_limit_h_max 14
_diffrn_reflns_limit_h_min -14
_diffrn_reflns_limit_k_max 21
_diffrn_reflns_limit_k_min -21
_diffrn_reflns_limit_l_max 27
_diffrn_reflns_limit_l_min -27
_diffrn_reflns_number 39080
_diffrn_reflns_theta_full 27.52
_diffrn_reflns_theta_max 27.52
_diffrn_reflns_theta_min 3.08
_exptl_absorpt_coefficient_mu 2.271
_exptl_absorpt_correction_T_max 0.9350
_exptl_absorpt_correction_T_min 0.6988
_exptl_absorpt_correction_type multi-scan
_exptl_crystal_colour COLORLESS
_exptl_crystal_density_diffrn 1.509
_exptl_crystal_density_method 'not measured'
_exptl_crystal_description BLOCK
_exptl_crystal_F_000 1688
_exptl_crystal_size_max 0.17
_exptl_crystal_size_mid 0.07
_exptl_crystal_size_min 0.03
_refine_diff_density_max 1.263
_refine_diff_density_min -0.837
_refine_diff_density_rms 0.076
_refine_ls_extinction_method none
_refine_ls_goodness_of_fit_ref 1.005
_refine_ls_hydrogen_treatment constr
_refine_ls_matrix_type full
_refine_ls_number_parameters 925
_refine_ls_number_reflns 16822
_refine_ls_number_restraints 0
_refine_ls_restrained_S_all 1.005
_refine_ls_R_factor_all 0.2072
_refine_ls_R_factor_gt 0.0741
_refine_ls_shift/su_max 0.001
_refine_ls_shift/su_mean 0.000
_refine_ls_structure_factor_coef Fsqd
_refine_ls_weighting_details 'calc w=1/[\s^2^(Fo^2^)+(0.0898P)^2^+0.0000P] where P=(Fo^2^+2Fc^2^)/3'
_refine_ls_weighting_scheme calc
_refine_ls_wR_factor_gt 0.1697
_refine_ls_wR_factor_ref 0.2490
_reflns_number_gt 5974
_reflns_number_total 16822
_reflns_threshold_expression >2sigma(I)
_cod_data_source_file ol402364t_si_003.cif
_cod_data_source_block 130415
_cod_depositor_comments
;
The following automatic conversions were performed:

'_symmetry_cell_setting' value 'TRICLINIC' changed to 'triclinic'
according to /home/saulius/struct/CIF-dictionaries/cif_core.dic
dictionary named 'cif_core.dic' version 2.4.2 from
2011-04-26.

'_exptl_absorpt_correction_type' value 'MULTI-SCAN'
changed to 'multi-scan' according to
/home/saulius/struct/CIF-dictionaries/cif_core.dic dictionary named
'cif_core.dic' version 2.4.2 from
2011-04-26.

'_refine_ls_hydrogen_treatment' value 'CONSTR' changed
to 'constr' according to
/home/saulius/struct/CIF-dictionaries/cif_core.dic dictionary named
'cif_core.dic' version 2.4.2 from 2011-04-26.

Automatic conversion script
Id: cif_fix_values 1891 2012-01-12 08:04:46Z andrius 
;
_cod_original_sg_symbol_H-M P-1
_cod_database_code 1512569

loop_
_symmetry_equiv_pos_as_xyz
'x, y, z'
'-x, -y, -z'

loop_
_atom_site_label
_atom_site_type_symbol
_atom_site_fract_x
_atom_site_fract_y
_atom_site_fract_z
_atom_site_U_iso_or_equiv
_atom_site_adp_type
_atom_site_occupancy
_atom_site_symmetry_multiplicity
_atom_site_calc_flag
_atom_site_refinement_flags
C1 C 0.8115(6) 0.3402(5) 0.1221(3) 0.0694(19) Uani 1 1 d .
C2 C 0.7383(7) 0.4190(5) 0.1245(4) 0.081(2) Uani 1 1 d .
H2 H 0.7426 0.4595 0.0895 0.097 Uiso 1 1 calc R
C3 C 0.6590(6) 0.4364(4) 0.1797(4) 0.074(2) Uani 1 1 d .
H3 H 0.6093 0.4894 0.1812 0.089 Uiso 1 1 calc R
C4 C 0.6505(6) 0.3783(4) 0.2329(3) 0.0587(17) Uani 1 1 d .
C5 C 0.7241(7) 0.2992(5) 0.2297(4) 0.082(2) Uani 1 1 d .
H5 H 0.7196 0.2584 0.2646 0.098 Uiso 1 1 calc R
C6 C 0.8037(8) 0.2812(5) 0.1746(4) 0.097(3) Uani 1 1 d .
H6 H 0.8533 0.2282 0.1729 0.116 Uiso 1 1 calc R
C7 C 0.5620(6) 0.3992(4) 0.2897(3) 0.0549(16) Uani 1 1 d .
C8 C 0.4515(5) 0.4687(4) 0.2898(3) 0.0489(15) Uani 1 1 d .
H8 H 0.4749 0.5240 0.2785 0.059 Uiso 1 1 calc R
C9 C 0.3564(5) 0.4547(4) 0.2468(3) 0.0492(14) Uani 1 1 d .
H9A H 0.3964 0.4241 0.2100 0.059 Uiso 1 1 calc R
H9B H 0.3099 0.5080 0.2308 0.059 Uiso 1 1 calc R
C10 C 0.2723(5) 0.4025(4) 0.2922(3) 0.0485(14) Uani 1 1 d .
C11 C 0.1378(6) 0.4261(4) 0.2734(3) 0.0567(16) Uani 1 1 d .
C12 C 0.1266(5) 0.4406(4) 0.2009(3) 0.0520(15) Uani 1 1 d .
C13 C 0.1972(5) 0.3902(4) 0.1566(3) 0.0526(15) Uani 1 1 d .
H13 H 0.2543 0.3444 0.1708 0.063 Uiso 1 1 calc R
C14 C 0.1854(6) 0.4058(4) 0.0915(3) 0.0570(16) Uani 1 1 d .
C15 C 0.1011(6) 0.4735(4) 0.0691(3) 0.0614(17) Uani 1 1 d .
H15 H 0.0948 0.4850 0.0248 0.074 Uiso 1 1 calc R
C16 C 0.0266(6) 0.5239(4) 0.1132(3) 0.0673(19) Uani 1 1 d .
H16 H -0.0327 0.5679 0.0988 0.081 Uiso 1 1 calc R
C17 C 0.0399(5) 0.5091(4) 0.1795(3) 0.0554(16) Uani 1 1 d .
C18 C 0.0045(6) 0.5674(5) 0.2839(3) 0.068(2) Uani 1 1 d .
C19 C 0.1610(6) 0.5160(4) 0.3575(3) 0.0652(18) Uani 1 1 d .
H19A H 0.1075 0.5162 0.3982 0.078 Uiso 1 1 calc R
H19B H 0.1922 0.5683 0.3500 0.078 Uiso 1 1 calc R
C20 C 0.2670(6) 0.4396(4) 0.3588(3) 0.0552(16) Uani 1 1 d .
H20 H 0.2495 0.3980 0.3949 0.066 Uiso 1 1 calc R
C21 C 0.3934(6) 0.4599(4) 0.3594(3) 0.0517(15) Uani 1 1 d .
C22 C 0.3998(7) 0.5310(4) 0.3997(3) 0.0612(17) Uani 1 1 d .
C23 C 0.3243(8) 0.5972(5) 0.4966(4) 0.088(2) Uani 1 1 d .
H23A H 0.3998 0.5858 0.5165 0.105 Uiso 1 1 calc R
H23B H 0.3184 0.6517 0.4717 0.105 Uiso 1 1 calc R
C24 C 0.2222(12) 0.5978(9) 0.5457(6) 0.195(7) Uani 1 1 d .
H24A H 0.1477 0.6101 0.5256 0.293 Uiso 1 1 calc R
H24B H 0.2217 0.6401 0.5744 0.293 Uiso 1 1 calc R
H24C H 0.2284 0.5436 0.5700 0.293 Uiso 1 1 calc R
C25 C 0.3300(6) 0.3081(4) 0.2927(3) 0.0563(16) Uani 1 1 d .
C26 C 0.3498(9) 0.1725(5) 0.3546(4) 0.101(3) Uani 1 1 d .
H26A H 0.3145 0.1470 0.3236 0.122 Uiso 1 1 calc R
H26B H 0.4382 0.1604 0.3448 0.122 Uiso 1 1 calc R
C27 C 0.3142(13) 0.1384(6) 0.4202(5) 0.149(5) Uani 1 1 d .
H27A H 0.3569 0.1590 0.4501 0.224 Uiso 1 1 calc R
H27B H 0.3345 0.0780 0.4228 0.224 Uiso 1 1 calc R
H27C H 0.2275 0.1556 0.4311 0.224 Uiso 1 1 calc R
C28 C 0.0552(7) 0.3616(5) 0.3046(3) 0.0689(19) Uani 1 1 d .
C29 C -0.1366(6) 0.6283(5) 0.2028(3) 0.070(2) Uani 1 1 d .
H29A H -0.1886 0.6483 0.2412 0.085 Uiso 1 1 calc R
H29B H -0.1852 0.6026 0.1786 0.085 Uiso 1 1 calc R
C30 C -0.0976(6) 0.7019(5) 0.1619(4) 0.0655(19) Uani 1 1 d .
C31 C -0.1538(7) 0.7372(5) 0.1075(4) 0.080(2) Uani 1 1 d .
H31 H -0.2167 0.7134 0.0968 0.096 Uiso 1 1 calc R
C32 C -0.1230(8) 0.8040(6) 0.0690(5) 0.094(3) Uani 1 1 d .
H32 H -0.1638 0.8268 0.0333 0.113 Uiso 1 1 calc R
C33 C -0.0254(9) 0.8379(6) 0.0857(5) 0.096(3) Uani 1 1 d .
C34 C 0.0329(8) 0.8028(6) 0.1389(5) 0.094(3) Uani 1 1 d .
H34 H 0.0981 0.8246 0.1491 0.113 Uiso 1 1 calc R
C35 C -0.0033(7) 0.7378(6) 0.1762(4) 0.081(2) Uani 1 1 d .
H35 H 0.0358 0.7162 0.2127 0.097 Uiso 1 1 calc R
C36 C 0.1005(14) 0.9408(11) 0.0612(9) 0.238(9) Uani 1 1 d .
H36A H 0.1259 0.9141 0.1019 0.356 Uiso 1 1 calc R
H36B H 0.0730 1.0001 0.0648 0.356 Uiso 1 1 calc R
H36C H 0.1682 0.9323 0.0276 0.356 Uiso 1 1 calc R
C37 C 0.4180(9) -0.1057(6) 0.9329(5) 0.108(3) Uani 1 1 d .
C38 C 0.3583(9) -0.0207(6) 0.9270(5) 0.114(3) Uani 1 1 d .
H38 H 0.3359 0.0093 0.9636 0.136 Uiso 1 1 calc R
C39 C 0.3338(8) 0.0170(6) 0.8676(4) 0.109(3) Uani 1 1 d .
H39 H 0.2913 0.0722 0.8645 0.131 Uiso 1 1 calc R
C40 C 0.3696(7) -0.0234(5) 0.8121(4) 0.078(2) Uani 1 1 d .
C41 C 0.4311(7) -0.1067(5) 0.8183(4) 0.086(2) Uani 1 1 d .
H41 H 0.4565 -0.1353 0.7812 0.104 Uiso 1 1 calc R
C42 C 0.4553(8) -0.1474(6) 0.8776(5) 0.097(3) Uani 1 1 d .
H42 H 0.4966 -0.2030 0.8806 0.117 Uiso 1 1 calc R
C43 C 0.3463(6) 0.0207(5) 0.7485(4) 0.070(2) Uani 1 1 d .
C44 C 0.2376(6) 0.0903(4) 0.7349(3) 0.0650(18) Uani 1 1 d .
H44 H 0.2331 0.1381 0.7604 0.078 Uiso 1 1 calc R
C45 C 0.1155(6) 0.0583(4) 0.7440(3) 0.0636(18) Uani 1 1 d .
H45A H 0.0487 0.1017 0.7594 0.076 Uiso 1 1 calc R
H45B H 0.1188 0.0092 0.7753 0.076 Uiso 1 1 calc R
C46 C 0.0975(6) 0.0352(4) 0.6758(3) 0.0603(17) Uani 1 1 d .
C47 C -0.0393(7) 0.0568(4) 0.6652(3) 0.0647(18) Uani 1 1 d .
C48 C -0.1336(6) 0.0359(4) 0.7220(4) 0.0639(18) Uani 1 1 d .
C49 C -0.1168(7) -0.0404(4) 0.7613(4) 0.076(2) Uani 1 1 d .
H49 H -0.0452 -0.0796 0.7535 0.091 Uiso 1 1 calc R
C50 C -0.2040(8) -0.0582(5) 0.8110(4) 0.084(2) Uani 1 1 d .
C51 C -0.3105(8) -0.0013(5) 0.8229(4) 0.088(2) Uani 1 1 d .
H51 H -0.3695 -0.0134 0.8567 0.106 Uiso 1 1 calc R
C52 C -0.3296(7) 0.0739(5) 0.7847(4) 0.087(2) Uani 1 1 d .
H52 H -0.4020 0.1123 0.7931 0.105 Uiso 1 1 calc R
C53 C -0.2434(7) 0.0937(4) 0.7342(4) 0.0694(19) Uani 1 1 d .
C54 C -0.1657(7) 0.2014(5) 0.6571(4) 0.070(2) Uani 1 1 d .
C55 C 0.0533(6) 0.1771(4) 0.6226(4) 0.0665(19) Uani 1 1 d .
H55A H 0.0656 0.2223 0.6462 0.080 Uiso 1 1 calc R
H55B H 0.0495 0.1977 0.5773 0.080 Uiso 1 1 calc R
C56 C 0.1581(6) 0.1000(4) 0.6294(3) 0.0610(17) Uani 1 1 d .
H56 H 0.1885 0.0781 0.5871 0.073 Uiso 1 1 calc R
C57 C 0.2633(6) 0.1144(4) 0.6633(3) 0.0657(18) Uani 1 1 d .
C58 C 0.2998(6) 0.2013(5) 0.6445(5) 0.073(2) Uani 1 1 d .
C59 C 0.3299(13) 0.3063(8) 0.5570(7) 0.153(5) Uani 1 1 d .
H59A H 0.3584 0.3318 0.5906 0.183 Uiso 1 1 calc R
H59B H 0.3930 0.3016 0.5202 0.183 Uiso 1 1 calc R
C60 C 0.2187(17) 0.3569(8) 0.5377(6) 0.187(7) Uani 1 1 d .
H60A H 0.1808 0.3252 0.5129 0.281 Uiso 1 1 calc R
H60B H 0.2368 0.4065 0.5116 0.281 Uiso 1 1 calc R
H60C H 0.1641 0.3730 0.5756 0.281 Uiso 1 1 calc R
C61 C 0.1627(7) -0.0570(5) 0.6689(4) 0.070(2) Uani 1 1 d .
C62 C 0.2776(11) -0.1555(6) 0.5978(5) 0.131(4) Uani 1 1 d .
H62A H 0.3388 -0.1736 0.6277 0.157 Uiso 1 1 calc R
H62B H 0.2206 -0.1943 0.6049 0.157 Uiso 1 1 calc R
C63 C 0.3345(15) -0.1536(8) 0.5323(6) 0.200(7) Uani 1 1 d .
H63A H 0.2726 -0.1428 0.5032 0.299 Uiso 1 1 calc R
H63B H 0.3866 -0.2069 0.5251 0.299 Uiso 1 1 calc R
H63C H 0.3824 -0.1099 0.5244 0.299 Uiso 1 1 calc R
C64 C -0.0670(10) 0.0173(6) 0.6061(5) 0.089(2) Uani 1 1 d .
C65 C -0.3802(6) 0.2280(4) 0.7021(4) 0.076(2) Uani 1 1 d .
H65A H -0.4453 0.1961 0.7037 0.092 Uiso 1 1 calc R
H65B H -0.3855 0.2686 0.6642 0.092 Uiso 1 1 calc R
C66 C -0.4001(7) 0.2752(4) 0.7628(4) 0.0676(19) Uani 1 1 d .
C67 C -0.5171(7) 0.2969(5) 0.7974(5) 0.083(2) Uani 1 1 d .
H67 H -0.5836 0.2812 0.7830 0.100 Uiso 1 1 calc R
C68 C -0.5357(7) 0.3402(5) 0.8511(5) 0.084(2) Uani 1 1 d .
H68 H -0.6146 0.3553 0.8719 0.101 Uiso 1 1 calc R
C69 C -0.4376(7) 0.3620(5) 0.8752(4) 0.073(2) Uani 1 1 d .
C70 C -0.3219(7) 0.3417(5) 0.8424(4) 0.082(2) Uani 1 1 d .
H70 H -0.2555 0.3567 0.8576 0.098 Uiso 1 1 calc R
C71 C -0.3043(7) 0.2989(5) 0.7869(5) 0.083(2) Uani 1 1 d .
H71 H -0.2257 0.2858 0.7652 0.099 Uiso 1 1 calc R
C72 C -0.3696(9) 0.4172(8) 0.9612(6) 0.160(5) Uani 1 1 d .
H72A H -0.3506 0.3702 0.9927 0.240 Uiso 1 1 calc R
H72B H -0.3934 0.4681 0.9828 0.240 Uiso 1 1 calc R
H72C H -0.2989 0.4212 0.9303 0.240 Uiso 1 1 calc R
Br1 Br 0.91698(8) 0.31087(6) 0.04570(4) 0.0984(3) Uani 1 1 d .
Br2 Br 0.29157(7) 0.33794(5) 0.03190(3) 0.0814(3) Uani 1 1 d .
Br3 Br 0.45297(14) -0.15882(9) 1.01593(6) 0.1598(6) Uani 1 1 d .
Br4 Br -0.17616(10) -0.16093(6) 0.86424(6) 0.1197(4) Uani 1 1 d .
F1 F 0.0909(4) 0.2868(3) 0.2815(2) 0.0859(12) Uani 1 1 d .
F2 F 0.0544(4) 0.3504(3) 0.36980(19) 0.0884(13) Uani 1 1 d .
F3 F -0.0603(4) 0.3908(3) 0.2932(2) 0.0964(14) Uani 1 1 d .
F4 F 0.0021(5) 0.0395(3) 0.5524(2) 0.1132(17) Uani 1 1 d .
F5 F -0.0450(5) -0.0677(3) 0.6137(3) 0.1115(16) Uani 1 1 d .
F6 F -0.1836(5) 0.0417(3) 0.5948(3) 0.1149(17) Uani 1 1 d .
N1 N 0.5719(5) 0.3552(3) 0.3443(3) 0.0654(15) Uani 1 1 d .
N2 N 0.0953(5) 0.5053(3) 0.3031(2) 0.0606(14) Uani 1 1 d .
N3 N -0.0332(5) 0.5631(4) 0.2238(3) 0.0661(16) Uani 1 1 d .
N4 N 0.4188(6) 0.0026(4) 0.6967(3) 0.0831(19) Uani 1 1 d .
N5 N -0.0586(5) 0.1471(3) 0.6500(3) 0.0620(14) Uani 1 1 d .
N6 N -0.2619(5) 0.1703(3) 0.6947(3) 0.0726(16) Uani 1 1 d .
O1 O 0.4709(4) 0.3853(3) 0.3905(2) 0.0604(11) Uani 1 1 d .
O2 O -0.0384(4) 0.6267(3) 0.3168(2) 0.0909(18) Uani 1 1 d .
O3 O 0.4699(5) 0.5789(3) 0.3847(3) 0.0844(15) Uani 1 1 d .
O4 O 0.3240(4) 0.5319(3) 0.4541(2) 0.0750(14) Uani 1 1 d .
O5 O 0.3901(5) 0.2766(3) 0.2467(2) 0.0759(14) Uani 1 1 d .
O6 O 0.3050(4) 0.2651(3) 0.3499(2) 0.0718(13) Uani 1 1 d .
O7 O 0.0044(7) 0.9056(5) 0.0456(4) 0.134(2) Uani 1 1 d .
O8 O 0.3750(4) 0.0537(3) 0.6417(2) 0.0840(15) Uani 1 1 d .
O9 O -0.1773(5) 0.2744(3) 0.6315(3) 0.0894(16) Uani 1 1 d .
O10 O 0.3212(5) 0.2427(4) 0.6845(3) 0.1000(18) Uani 1 1 d .
O11 O 0.3037(6) 0.2229(4) 0.5819(3) 0.107(2) Uani 1 1 d .
O12 O 0.1704(5) -0.1112(3) 0.7133(3) 0.0990(19) Uani 1 1 d .
O13 O 0.2119(5) -0.0685(3) 0.6083(3) 0.0920(17) Uani 1 1 d .
O14 O -0.4669(5) 0.4057(4) 0.9287(3) 0.0985(18) Uani 1 1 d .

loop_
_atom_site_aniso_label
_atom_site_aniso_U_11
_atom_site_aniso_U_22
_atom_site_aniso_U_33
_atom_site_aniso_U_23
_atom_site_aniso_U_13
_atom_site_aniso_U_12
C1 0.066(5) 0.071(5) 0.064(5) -0.004(4) -0.005(3) 0.002(4)
C2 0.066(5) 0.080(5) 0.083(5) 0.004(4) 0.008(4) 0.003(4)
C3 0.069(5) 0.055(4) 0.082(5) 0.004(4) 0.005(4) 0.014(3)
C4 0.049(4) 0.059(4) 0.062(4) 0.003(3) -0.007(3) 0.002(3)
C5 0.091(6) 0.066(5) 0.067(5) -0.001(4) 0.010(4) 0.021(4)
C6 0.096(6) 0.089(6) 0.082(6) -0.007(5) 0.009(5) 0.026(5)
C7 0.060(4) 0.054(4) 0.050(4) -0.003(3) -0.016(3) -0.003(3)
C8 0.050(4) 0.043(3) 0.050(4) -0.004(3) -0.012(3) 0.004(3)
C9 0.049(4) 0.051(4) 0.047(3) -0.009(3) -0.005(3) -0.002(3)
C10 0.052(4) 0.046(3) 0.046(3) -0.012(3) -0.002(3) -0.003(3)
C11 0.054(4) 0.065(4) 0.052(4) -0.023(3) -0.003(3) -0.005(3)
C12 0.050(4) 0.056(4) 0.050(4) -0.016(3) -0.002(3) -0.005(3)
C13 0.055(4) 0.053(4) 0.047(4) -0.010(3) -0.011(3) 0.004(3)
C14 0.062(4) 0.074(4) 0.038(3) -0.015(3) -0.003(3) -0.014(3)
C15 0.074(5) 0.067(4) 0.040(4) -0.008(3) -0.012(3) 0.000(3)
C16 0.052(4) 0.077(5) 0.072(5) -0.014(4) -0.023(3) 0.005(3)
C17 0.049(4) 0.069(4) 0.049(4) -0.018(3) -0.004(3) -0.006(3)
C18 0.049(4) 0.095(6) 0.058(4) -0.032(4) -0.011(3) 0.008(4)
C19 0.071(5) 0.072(5) 0.051(4) -0.023(3) -0.011(3) 0.003(3)
C20 0.058(4) 0.058(4) 0.046(4) -0.010(3) -0.006(3) 0.002(3)
C21 0.060(4) 0.048(4) 0.043(3) -0.001(3) -0.013(3) 0.002(3)
C22 0.069(5) 0.059(4) 0.052(4) -0.004(3) -0.014(3) 0.001(4)
C23 0.109(7) 0.092(6) 0.074(5) -0.047(5) -0.013(4) -0.021(5)
C24 0.191(13) 0.256(16) 0.169(11) -0.171(12) 0.090(10) -0.106(12)
C25 0.065(4) 0.057(4) 0.046(4) -0.008(3) -0.011(3) -0.006(3)
C26 0.160(9) 0.048(4) 0.091(7) 0.004(5) -0.025(6) -0.008(5)
C27 0.269(15) 0.084(7) 0.108(8) 0.036(6) -0.055(9) -0.065(8)
C28 0.063(5) 0.086(6) 0.054(4) -0.009(4) 0.004(3) -0.012(4)
C29 0.040(4) 0.098(6) 0.071(5) -0.026(4) -0.013(3) 0.008(4)
C30 0.043(4) 0.080(5) 0.076(5) -0.036(4) -0.015(3) 0.007(3)
C31 0.070(5) 0.079(6) 0.095(6) -0.027(5) -0.022(4) -0.001(4)
C32 0.080(6) 0.086(6) 0.119(8) -0.034(6) -0.022(5) -0.004(5)
C33 0.105(8) 0.064(5) 0.104(7) -0.002(5) 0.003(6) 0.004(5)
C34 0.068(6) 0.088(6) 0.125(8) -0.021(6) -0.015(5) -0.004(5)
C35 0.068(6) 0.092(6) 0.084(6) -0.019(5) -0.023(4) 0.000(4)
C36 0.173(15) 0.244(18) 0.29(2) 0.131(17) -0.048(14) -0.105(14)
C37 0.106(7) 0.102(7) 0.090(7) 0.010(6) -0.004(5) 0.030(5)
C38 0.146(9) 0.105(7) 0.069(6) -0.013(5) -0.005(5) 0.024(6)
C39 0.123(8) 0.097(7) 0.079(6) -0.013(5) -0.006(5) 0.044(5)
C40 0.074(5) 0.081(5) 0.069(5) -0.013(4) -0.010(4) 0.013(4)
C41 0.089(6) 0.075(5) 0.089(6) -0.011(5) -0.013(5) 0.006(4)
C42 0.103(7) 0.087(6) 0.088(6) -0.008(5) -0.013(5) 0.017(5)
C43 0.054(4) 0.076(5) 0.077(5) -0.027(4) -0.009(3) 0.010(3)
C44 0.062(5) 0.060(4) 0.070(5) -0.022(4) -0.009(3) 0.007(3)
C45 0.072(5) 0.056(4) 0.054(4) -0.008(3) -0.006(3) 0.010(3)
C46 0.070(5) 0.045(4) 0.062(4) -0.009(3) -0.009(3) 0.002(3)
C47 0.082(5) 0.045(4) 0.069(5) -0.009(3) -0.023(4) -0.004(3)
C48 0.073(5) 0.044(4) 0.079(5) 0.000(4) -0.025(4) -0.015(3)
C49 0.070(5) 0.056(4) 0.102(6) -0.003(4) -0.022(4) -0.005(3)
C50 0.069(6) 0.062(5) 0.113(7) 0.012(5) -0.012(5) -0.006(4)
C51 0.085(6) 0.070(5) 0.113(7) 0.001(5) -0.010(5) -0.027(4)
C52 0.063(5) 0.071(5) 0.123(7) 0.013(5) -0.010(5) -0.013(4)
C53 0.074(5) 0.051(4) 0.086(5) 0.005(4) -0.029(4) -0.013(4)
C54 0.063(5) 0.060(4) 0.086(5) 0.006(4) -0.029(4) 0.000(4)
C55 0.068(5) 0.048(4) 0.081(5) -0.001(4) -0.017(4) -0.002(3)
C56 0.077(5) 0.048(4) 0.057(4) -0.010(3) -0.004(3) -0.008(3)
C57 0.059(4) 0.065(4) 0.068(5) -0.018(4) -0.006(3) 0.007(3)
C58 0.049(4) 0.068(5) 0.104(7) -0.028(5) 0.002(4) -0.008(3)
C59 0.178(14) 0.116(10) 0.173(13) 0.013(9) 0.001(10) -0.077(9)
C60 0.32(2) 0.097(9) 0.120(11) 0.002(8) 0.055(13) -0.053(11)
C61 0.076(5) 0.055(4) 0.075(5) -0.011(4) -0.008(4) 0.001(3)
C62 0.178(11) 0.068(6) 0.124(9) -0.039(6) 0.015(7) 0.026(6)
C63 0.282(18) 0.130(11) 0.141(11) -0.049(9) 0.006(11) 0.073(11)
C64 0.116(8) 0.074(6) 0.082(6) -0.010(5) -0.028(5) -0.015(5)
C65 0.055(5) 0.059(4) 0.115(7) 0.001(4) -0.028(4) -0.003(3)
C66 0.059(5) 0.053(4) 0.088(5) 0.011(4) -0.024(4) -0.005(3)
C67 0.040(5) 0.093(6) 0.119(7) 0.002(5) -0.025(4) -0.014(4)
C68 0.051(5) 0.084(6) 0.114(7) -0.010(5) 0.000(4) -0.008(4)
C69 0.066(6) 0.068(5) 0.084(6) 0.017(4) -0.025(4) -0.010(4)
C70 0.053(5) 0.086(6) 0.110(7) 0.000(5) -0.023(4) -0.015(4)
C71 0.042(5) 0.092(6) 0.114(7) 0.001(5) -0.018(4) -0.010(4)
C72 0.096(8) 0.231(15) 0.171(11) -0.096(11) -0.043(8) -0.008(8)
Br1 0.0791(6) 0.1171(7) 0.0821(6) -0.0112(5) 0.0120(4) 0.0094(5)
Br2 0.0912(6) 0.0909(6) 0.0526(4) -0.0231(4) 0.0006(4) 0.0093(4)
Br3 0.1898(13) 0.1531(11) 0.0925(8) 0.0116(7) -0.0091(8) 0.0566(9)
Br4 0.1312(9) 0.0762(6) 0.1358(9) 0.0338(6) -0.0064(7) -0.0117(5)
F1 0.100(3) 0.085(3) 0.080(3) -0.016(3) -0.002(2) -0.036(2)
F2 0.080(3) 0.135(4) 0.053(2) -0.005(2) 0.004(2) -0.034(3)
F3 0.058(3) 0.151(4) 0.085(3) -0.019(3) -0.001(2) -0.031(3)
F4 0.159(5) 0.121(4) 0.072(3) -0.035(3) -0.025(3) -0.034(4)
F5 0.148(5) 0.074(3) 0.127(4) -0.033(3) -0.039(3) -0.028(3)
F6 0.124(5) 0.114(4) 0.122(4) -0.011(3) -0.066(4) -0.025(3)
N1 0.059(4) 0.067(4) 0.065(4) -0.011(3) -0.007(3) 0.004(3)
N2 0.055(3) 0.075(4) 0.051(3) -0.026(3) -0.012(2) 0.005(3)
N3 0.052(3) 0.078(4) 0.065(4) -0.031(3) -0.017(3) 0.018(3)
N4 0.070(4) 0.086(4) 0.081(5) -0.012(4) -0.006(3) 0.016(3)
N5 0.052(4) 0.048(3) 0.085(4) 0.001(3) -0.016(3) -0.005(2)
N6 0.055(4) 0.061(4) 0.097(5) 0.008(3) -0.018(3) -0.001(3)
O1 0.063(3) 0.063(3) 0.049(3) 0.001(2) -0.010(2) 0.002(2)
O2 0.079(4) 0.107(4) 0.081(3) -0.055(3) -0.023(3) 0.034(3)
O3 0.098(4) 0.085(4) 0.080(4) -0.028(3) -0.004(3) -0.032(3)
O4 0.088(4) 0.084(3) 0.058(3) -0.027(3) -0.009(2) -0.015(3)
O5 0.101(4) 0.057(3) 0.058(3) -0.014(2) 0.002(3) 0.011(2)
O6 0.103(4) 0.051(3) 0.060(3) -0.008(2) -0.005(3) -0.011(2)
O7 0.124(6) 0.119(6) 0.162(7) 0.006(5) -0.024(5) -0.036(5)
O8 0.072(3) 0.091(4) 0.076(3) -0.017(3) -0.005(3) 0.020(3)
O9 0.077(4) 0.061(3) 0.120(5) 0.022(3) -0.021(3) 0.001(2)
O10 0.090(4) 0.095(4) 0.124(5) -0.041(4) -0.004(3) -0.028(3)
O11 0.155(6) 0.087(4) 0.090(5) 0.000(4) -0.010(4) -0.054(4)
O12 0.106(4) 0.062(3) 0.107(5) 0.004(3) 0.005(3) 0.019(3)
O13 0.129(5) 0.045(3) 0.092(4) -0.023(3) 0.001(3) 0.009(3)
O14 0.085(4) 0.122(5) 0.087(4) -0.015(4) -0.011(3) -0.013(3)

loop_
_atom_type_symbol
_atom_type_description
_atom_type_scat_dispersion_real
_atom_type_scat_dispersion_imag
_atom_type_scat_source
C C 0.0033 0.0016 'International Tables Vol C Tables 4.2.6.8 and 6.1.1.4'
H H 0.0000 0.0000 'International Tables Vol C Tables 4.2.6.8 and 6.1.1.4'
N N 0.0061 0.0033 'International Tables Vol C Tables 4.2.6.8 and 6.1.1.4'
O O 0.0106 0.0060 'International Tables Vol C Tables 4.2.6.8 and 6.1.1.4'
F F 0.0171 0.0103 'International Tables Vol C Tables 4.2.6.8 and 6.1.1.4'
Br Br -0.2901 2.4595 'International Tables Vol C Tables 4.2.6.8 and 6.1.1.4'

loop_
_geom_angle_atom_site_label_1
_geom_angle_atom_site_label_2
_geom_angle_atom_site_label_3
_geom_angle
C6 C1 C2 119.6(7)
C6 C1 Br1 119.7(5)
C2 C1 Br1 120.6(6)
C3 C2 C1 118.8(7)
C3 C2 H2 120.6
C1 C2 H2 120.6
C2 C3 C4 122.4(6)
C2 C3 H3 118.8
C4 C3 H3 118.8
C3 C4 C5 118.2(6)
C3 C4 C7 120.3(6)
C5 C4 C7 121.4(6)
C6 C5 C4 119.7(7)
C6 C5 H5 120.1
C4 C5 H5 120.1
C1 C6 C5 121.2(7)
C1 C6 H6 119.4
C5 C6 H6 119.4
N1 C7 C4 120.7(6)
N1 C7 C8 114.2(5)
C4 C7 C8 125.1(6)
C7 C8 C21 102.2(5)
C7 C8 C9 113.2(5)
C21 C8 C9 106.6(5)
C7 C8 H8 111.4
C21 C8 H8 111.4
C9 C8 H8 111.4
C8 C9 C10 104.7(5)
C8 C9 H9A 110.8
C10 C9 H9A 110.8
C8 C9 H9B 110.8
C10 C9 H9B 110.8
H9A C9 H9B 108.9
C25 C10 C9 109.4(5)
C25 C10 C20 113.8(5)
C9 C10 C20 101.9(5)
C25 C10 C11 115.2(5)
C9 C10 C11 110.2(5)
C20 C10 C11 105.4(4)
N2 C11 C12 109.6(5)
N2 C11 C28 109.0(5)
C12 C11 C28 108.5(5)
N2 C11 C10 100.6(5)
C12 C11 C10 115.6(5)
C28 C11 C10 113.2(6)
C13 C12 C17 119.5(6)
C13 C12 C11 122.9(5)
C17 C12 C11 117.7(5)
C12 C13 C14 121.1(6)
C12 C13 H13 119.4
C14 C13 H13 119.4
C13 C14 C15 120.5(6)
C13 C14 Br2 119.4(5)
C15 C14 Br2 120.0(5)
C16 C15 C14 119.2(6)
C16 C15 H15 120.4
C14 C15 H15 120.4
C15 C16 C17 120.4(6)
C15 C16 H16 119.8
C17 C16 H16 119.8
C16 C17 C12 119.1(6)
C16 C17 N3 119.9(6)
C12 C17 N3 120.9(6)
O2 C18 N2 121.4(6)
O2 C18 N3 121.6(6)
N2 C18 N3 116.8(6)
N2 C19 C20 104.7(5)
N2 C19 H19A 110.8
C20 C19 H19A 110.8
N2 C19 H19B 110.8
C20 C19 H19B 110.8
H19A C19 H19B 108.9
C21 C20 C19 115.6(5)
C21 C20 C10 105.0(5)
C19 C20 C10 104.3(5)
C21 C20 H20 110.5
C19 C20 H20 110.5
C10 C20 H20 110.5
O1 C21 C8 105.1(4)
O1 C21 C20 108.3(5)
C8 C21 C20 107.8(5)
O1 C21 C22 103.7(5)
C8 C21 C22 115.1(6)
C20 C21 C22 116.0(5)
O3 C22 O4 123.9(7)
O3 C22 C21 123.2(6)
O4 C22 C21 112.8(7)
C24 C23 O4 108.5(7)
C24 C23 H23A 110.0
O4 C23 H23A 110.0
C24 C23 H23B 110.0
O4 C23 H23B 110.0
H23A C23 H23B 108.4
C23 C24 H24A 109.5
C23 C24 H24B 109.5
H24A C24 H24B 109.5
C23 C24 H24C 109.5
H24A C24 H24C 109.5
H24B C24 H24C 109.5
O5 C25 O6 123.5(6)
O5 C25 C10 123.7(6)
O6 C25 C10 112.7(5)
C27 C26 O6 108.4(7)
C27 C26 H26A 110.0
O6 C26 H26A 110.0
C27 C26 H26B 110.0
O6 C26 H26B 110.0
H26A C26 H26B 108.4
C26 C27 H27A 109.5
C26 C27 H27B 109.5
H27A C27 H27B 109.5
C26 C27 H27C 109.5
H27A C27 H27C 109.5
H27B C27 H27C 109.5
F1 C28 F3 108.3(6)
F1 C28 F2 108.0(6)
F3 C28 F2 106.6(5)
F1 C28 C11 112.5(5)
F3 C28 C11 109.8(6)
F2 C28 C11 111.4(6)
N3 C29 C30 113.9(6)
N3 C29 H29A 108.8
C30 C29 H29A 108.8
N3 C29 H29B 108.8
C30 C29 H29B 108.8
H29A C29 H29B 107.7
C35 C30 C31 116.8(8)
C35 C30 C29 121.7(7)
C31 C30 C29 121.5(7)
C32 C31 C30 124.0(8)
C32 C31 H31 118.0
C30 C31 H31 118.0
C31 C32 C33 116.7(9)
C31 C32 H32 121.6
C33 C32 H32 121.6
O7 C33 C34 124.3(11)
O7 C33 C32 115.5(10)
C34 C33 C32 120.2(9)
C35 C34 C33 120.6(9)
C35 C34 H34 119.7
C33 C34 H34 119.7
C34 C35 C30 121.7(8)
C34 C35 H35 119.2
C30 C35 H35 119.2
O7 C36 H36A 109.5
O7 C36 H36B 109.5
H36A C36 H36B 109.5
O7 C36 H36C 109.5
H36A C36 H36C 109.5
H36B C36 H36C 109.5
C42 C37 C38 119.0(8)
C42 C37 Br3 121.1(7)
C38 C37 Br3 119.8(7)
C39 C38 C37 119.5(8)
C39 C38 H38 120.2
C37 C38 H38 120.2
C38 C39 C40 122.3(8)
C38 C39 H39 118.9
C40 C39 H39 118.9
C39 C40 C41 117.7(8)
C39 C40 C43 120.7(7)
C41 C40 C43 121.6(7)
C42 C41 C40 121.7(8)
C42 C41 H41 119.2
C40 C41 H41 119.2
C41 C42 C37 119.7(8)
C41 C42 H42 120.1
C37 C42 H42 120.1
N4 C43 C40 121.6(6)
N4 C43 C44 112.4(7)
C40 C43 C44 126.0(6)
C57 C44 C43 103.1(5)
C57 C44 C45 106.0(6)
C43 C44 C45 112.7(6)
C57 C44 H44 111.5
C43 C44 H44 111.5
C45 C44 H44 111.5
C44 C45 C46 105.9(5)
C44 C45 H45A 110.6
C46 C45 H45A 110.6
C44 C45 H45B 110.6
C46 C45 H45B 110.6
H45A C45 H45B 108.7
C56 C46 C47 104.9(5)
C56 C46 C61 113.6(6)
C47 C46 C61 116.7(6)
C56 C46 C45 102.5(5)
C47 C46 C45 110.6(5)
C61 C46 C45 107.7(5)
N5 C47 C48 108.9(5)
N5 C47 C46 102.5(5)
C48 C47 C46 118.1(6)
N5 C47 C64 107.6(6)
C48 C47 C64 106.4(6)
C46 C47 C64 112.9(6)
C49 C48 C53 118.3(7)
C49 C48 C47 122.4(6)
C53 C48 C47 119.3(6)
C50 C49 C48 121.2(7)
C50 C49 H49 119.4
C48 C49 H49 119.4
C51 C50 C49 120.2(7)
C51 C50 Br4 119.9(7)
C49 C50 Br4 119.9(6)
C50 C51 C52 119.7(8)
C50 C51 H51 120.1
C52 C51 H51 120.1
C51 C52 C53 121.4(8)
C51 C52 H52 119.3
C53 C52 H52 119.3
C52 C53 C48 119.2(7)
C52 C53 N6 121.9(7)
C48 C53 N6 118.9(7)
O9 C54 N5 121.8(7)
O9 C54 N6 122.2(6)
N5 C54 N6 116.0(6)
N5 C55 C56 105.7(5)
N5 C55 H55A 110.6
C56 C55 H55A 110.6
N5 C55 H55B 110.6
C56 C55 H55B 110.6
H55A C55 H55B 108.7
C57 C56 C46 105.0(5)
C57 C56 C55 115.0(5)
C46 C56 C55 103.8(5)
C57 C56 H56 110.9
C46 C56 H56 110.9
C55 C56 H56 110.9
O8 C57 C44 104.6(5)
O8 C57 C56 108.4(5)
C44 C57 C56 108.8(6)
O8 C57 C58 104.1(5)
C44 C57 C58 116.0(6)
C56 C57 C58 114.1(6)
O10 C58 O11 125.9(8)
O10 C58 C57 121.7(8)
O11 C58 C57 112.4(7)
C60 C59 O11 107.6(11)
C60 C59 H59A 110.2
O11 C59 H59A 110.2
C60 C59 H59B 110.2
O11 C59 H59B 110.2
H59A C59 H59B 108.5
C59 C60 H60A 109.5
C59 C60 H60B 109.5
H60A C60 H60B 109.5
C59 C60 H60C 109.5
H60A C60 H60C 109.5
H60B C60 H60C 109.5
O12 C61 O13 124.0(7)
O12 C61 C46 124.3(7)
O13 C61 C46 111.7(6)
C63 C62 O13 106.8(9)
C63 C62 H62A 110.4
O13 C62 H62A 110.4
C63 C62 H62B 110.4
O13 C62 H62B 110.4
H62A C62 H62B 108.6
C62 C63 H63A 109.5
C62 C63 H63B 109.5
H63A C63 H63B 109.5
C62 C63 H63C 109.5
H63A C63 H63C 109.5
H63B C63 H63C 109.5
F4 C64 F6 107.2(8)
F4 C64 F5 106.8(8)
F6 C64 F5 106.9(8)
F4 C64 C47 111.1(7)
F6 C64 C47 112.1(7)
F5 C64 C47 112.5(7)
N6 C65 C66 113.3(6)
N6 C65 H65A 108.9
C66 C65 H65A 108.9
N6 C65 H65B 108.9
C66 C65 H65B 108.9
H65A C65 H65B 107.7
C71 C66 C67 116.6(8)
C71 C66 C65 121.7(7)
C67 C66 C65 121.7(7)
C68 C67 C66 122.0(7)
C68 C67 H67 119.0
C66 C67 H67 119.0
C67 C68 C69 120.4(7)
C67 C68 H68 119.8
C69 C68 H68 119.8
O14 C69 C70 125.6(8)
O14 C69 C68 115.4(7)
C70 C69 C68 119.0(8)
C69 C70 C71 120.1(8)
C69 C70 H70 120.0
C71 C70 H70 120.0
C66 C71 C70 121.9(8)
C66 C71 H71 119.0
C70 C71 H71 119.0
O14 C72 H72A 109.5
O14 C72 H72B 109.5
H72A C72 H72B 109.5
O14 C72 H72C 109.5
H72A C72 H72C 109.5
H72B C72 H72C 109.5
C7 N1 O1 109.7(5)
C18 N2 C11 125.2(5)
C18 N2 C19 119.8(5)
C11 N2 C19 115.1(5)
C18 N3 C17 119.9(5)
C18 N3 C29 118.0(5)
C17 N3 C29 120.9(5)
C43 N4 O8 110.4(6)
C54 N5 C47 126.9(6)
C54 N5 C55 120.3(6)
C47 N5 C55 112.8(5)
C54 N6 C53 122.0(6)
C54 N6 C65 116.9(6)
C53 N6 C65 120.0(6)
N1 O1 C21 108.7(4)
C22 O4 C23 117.1(6)
C25 O6 C26 117.3(5)
C33 O7 C36 116.7(10)
N4 O8 C57 109.3(5)
C58 O11 C59 118.7(8)
C61 O13 C62 114.9(7)
C69 O14 C72 117.5(7)

loop_
_geom_bond_atom_site_label_1
_geom_bond_atom_site_label_2
_geom_bond_distance
C1 C6 1.376(10)
C1 C2 1.381(9)
C1 Br1 1.898(7)
C2 C3 1.374(9)
C2 H2 0.9300
C3 C4 1.378(9)
C3 H3 0.9300
C4 C5 1.389(8)
C4 C7 1.464(8)
C5 C6 1.376(9)
C5 H5 0.9300
C6 H6 0.9300
C7 N1 1.278(8)
C7 C8 1.504(8)
C8 C21 1.509(8)
C8 C9 1.548(8)
C8 H8 0.9800
C9 C10 1.548(8)
C9 H9A 0.9700
C9 H9B 0.9700
C10 C25 1.542(8)
C10 C20 1.564(8)
C10 C11 1.574(8)
C11 N2 1.458(7)
C11 C12 1.521(8)
C11 C28 1.564(10)
C12 C13 1.367(7)
C12 C17 1.401(8)
C13 C14 1.372(8)
C13 H13 0.9300
C14 C15 1.385(9)
C14 Br2 1.889(6)
C15 C16 1.380(8)
C15 H15 0.9300
C16 C17 1.399(8)
C16 H16 0.9300
C17 N3 1.411(7)
C18 O2 1.228(7)
C18 N2 1.353(8)
C18 N3 1.389(8)
C19 N2 1.476(8)
C19 C20 1.542(8)
C19 H19A 0.9700
C19 H19B 0.9700
C20 C21 1.520(9)
C20 H20 0.9800
C21 O1 1.486(7)
C21 C22 1.522(9)
C22 O3 1.200(8)
C22 O4 1.320(8)
C23 C24 1.427(12)
C23 O4 1.458(8)
C23 H23A 0.9700
C23 H23B 0.9700
C24 H24A 0.9600
C24 H24B 0.9600
C24 H24C 0.9600
C25 O5 1.197(7)
C25 O6 1.337(7)
C26 C27 1.450(12)
C26 O6 1.486(8)
C26 H26A 0.9700
C26 H26B 0.9700
C27 H27A 0.9600
C27 H27B 0.9600
C27 H27C 0.9600
C28 F1 1.325(8)
C28 F3 1.333(8)
C28 F2 1.350(8)
C29 N3 1.487(8)
C29 C30 1.490(10)
C29 H29A 0.9700
C29 H29B 0.9700
C30 C35 1.385(10)
C30 C31 1.386(10)
C31 C32 1.348(11)
C31 H31 0.9300
C32 C33 1.416(12)
C32 H32 0.9300
C33 O7 1.372(10)
C33 C34 1.375(12)
C34 C35 1.334(11)
C34 H34 0.9300
C35 H35 0.9300
C36 O7 1.405(16)
C36 H36A 0.9600
C36 H36B 0.9600
C36 H36C 0.9600
C37 C42 1.377(11)
C37 C38 1.412(12)
C37 Br3 1.899(9)
C38 C39 1.356(11)
C38 H38 0.9300
C39 C40 1.369(10)
C39 H39 0.9300
C40 C41 1.394(10)
C40 C43 1.464(10)
C41 C42 1.371(11)
C41 H41 0.9300
C42 H42 0.9300
C43 N4 1.286(8)
C43 C44 1.526(9)
C44 C57 1.502(9)
C44 C45 1.539(10)
C44 H44 0.9800
C45 C46 1.560(9)
C45 H45A 0.9700
C45 H45B 0.9700
C46 C56 1.543(9)
C46 C47 1.545(9)
C46 C61 1.546(9)
C47 N5 1.445(8)
C47 C48 1.531(10)
C47 C64 1.546(10)
C48 C49 1.401(9)
C48 C53 1.405(9)
C49 C50 1.372(10)
C49 H49 0.9300
C50 C51 1.371(10)
C50 Br4 1.894(8)
C51 C52 1.378(10)
C51 H51 0.9300
C52 C53 1.385(10)
C52 H52 0.9300
C53 N6 1.410(8)
C54 O9 1.234(8)
C54 N5 1.345(8)
C54 N6 1.389(9)
C55 N5 1.457(8)
C55 C56 1.549(8)
C55 H55A 0.9700
C55 H55B 0.9700
C56 C57 1.523(9)
C56 H56 0.9800
C57 O8 1.486(7)
C57 C58 1.541(11)
C58 O10 1.205(9)
C58 O11 1.309(9)
C59 C60 1.433(18)
C59 O11 1.465(12)
C59 H59A 0.9700
C59 H59B 0.9700
C60 H60A 0.9600
C60 H60B 0.9600
C60 H60C 0.9600
C61 O12 1.203(8)
C61 O13 1.326(9)
C62 C63 1.427(14)
C62 O13 1.486(9)
C62 H62A 0.9700
C62 H62B 0.9700
C63 H63A 0.9600
C63 H63B 0.9600
C63 H63C 0.9600
C64 F4 1.328(10)
C64 F6 1.335(10)
C64 F5 1.350(9)
C65 N6 1.467(8)
C65 C66 1.522(10)
C65 H65A 0.9700
C65 H65B 0.9700
C66 C71 1.380(10)
C66 C67 1.409(10)
C67 C68 1.359(11)
C67 H67 0.9300
C68 C69 1.391(11)
C68 H68 0.9300
C69 O14 1.357(9)
C69 C70 1.378(10)
C70 C71 1.390(11)
C70 H70 0.9300
C71 H71 0.9300
C72 O14 1.413(10)
C72 H72A 0.9600
C72 H72B 0.9600
C72 H72C 0.9600
N1 O1 1.429(6)
N4 O8 1.422(7)

loop_
_geom_torsion_atom_site_label_1
_geom_torsion_atom_site_label_2
_geom_torsion_atom_site_label_3
_geom_torsion_atom_site_label_4
_geom_torsion
C6 C1 C2 C3 -0.1(12)
Br1 C1 C2 C3 177.0(6)
C1 C2 C3 C4 0.5(13)
C2 C3 C4 C5 -0.9(12)
C2 C3 C4 C7 -178.2(7)
C3 C4 C5 C6 0.9(12)
C7 C4 C5 C6 178.1(8)
C2 C1 C6 C5 0.1(14)
Br1 C1 C6 C5 -177.0(7)
C4 C5 C6 C1 -0.5(14)
C3 C4 C7 N1 -163.5(7)
C5 C4 C7 N1 19.3(11)
C3 C4 C7 C8 19.3(10)
C5 C4 C7 C8 -157.9(7)
N1 C7 C8 C21 1.4(7)
C4 C7 C8 C21 178.7(6)
N1 C7 C8 C9 -112.9(6)
C4 C7 C8 C9 64.4(8)
C7 C8 C9 C10 88.3(6)
C21 C8 C9 C10 -23.4(6)
C8 C9 C10 C25 -85.1(5)
C8 C9 C10 C20 35.6(5)
C8 C9 C10 C11 147.2(4)
C25 C10 C11 N2 157.3(5)
C9 C10 C11 N2 -78.3(5)
C20 C10 C11 N2 30.9(6)
C25 C10 C11 C12 -84.9(7)
C9 C10 C11 C12 39.5(7)
C20 C10 C11 C12 148.8(5)
C25 C10 C11 C28 41.2(7)
C9 C10 C11 C28 165.6(5)
C20 C10 C11 C28 -85.2(6)
N2 C11 C12 C13 155.0(6)
C28 C11 C12 C13 -86.1(7)
C10 C11 C12 C13 42.3(9)
N2 C11 C12 C17 -24.8(8)
C28 C11 C12 C17 94.1(7)
C10 C11 C12 C17 -137.6(6)
C17 C12 C13 C14 0.6(10)
C11 C12 C13 C14 -179.3(6)
C12 C13 C14 C15 0.0(10)
C12 C13 C14 Br2 176.5(5)
C13 C14 C15 C16 -1.8(10)
Br2 C14 C15 C16 -178.2(5)
C14 C15 C16 C17 3.0(11)
C15 C16 C17 C12 -2.4(10)
C15 C16 C17 N3 177.3(6)
C13 C12 C17 C16 0.6(10)
C11 C12 C17 C16 -179.6(6)
C13 C12 C17 N3 -179.0(6)
C11 C12 C17 N3 0.8(9)
N2 C19 C20 C21 128.9(6)
N2 C19 C20 C10 14.1(7)
C25 C10 C20 C21 82.5(6)
C9 C10 C20 C21 -35.2(6)
C11 C10 C20 C21 -150.3(5)
C25 C10 C20 C19 -155.5(5)
C9 C10 C20 C19 86.8(6)
C11 C10 C20 C19 -28.3(7)
C7 C8 C21 O1 -2.8(6)
C9 C8 C21 O1 116.3(5)
C7 C8 C21 C20 -118.1(5)
C9 C8 C21 C20 1.0(6)
C7 C8 C21 C22 110.6(6)
C9 C8 C21 C22 -130.3(5)
C19 C20 C21 O1 154.0(5)
C10 C20 C21 O1 -91.6(5)
C19 C20 C21 C8 -92.8(6)
C10 C20 C21 C8 21.6(6)
C19 C20 C21 C22 38.0(7)
C10 C20 C21 C22 152.3(5)
O1 C21 C22 O3 96.0(7)
C8 C21 C22 O3 -18.2(9)
C20 C21 C22 O3 -145.4(7)
O1 C21 C22 O4 -81.1(6)
C8 C21 C22 O4 164.7(5)
C20 C21 C22 O4 37.4(7)
C9 C10 C25 O5 -32.8(8)
C20 C10 C25 O5 -146.1(7)
C11 C10 C25 O5 92.0(8)
C9 C10 C25 O6 147.5(5)
C20 C10 C25 O6 34.2(7)
C11 C10 C25 O6 -87.7(6)
N2 C11 C28 F1 -177.8(5)
C12 C11 C28 F1 62.9(7)
C10 C11 C28 F1 -66.8(7)
N2 C11 C28 F3 61.4(7)
C12 C11 C28 F3 -57.9(7)
C10 C11 C28 F3 172.4(5)
N2 C11 C28 F2 -56.4(7)
C12 C11 C28 F2 -175.7(5)
C10 C11 C28 F2 54.6(7)
N3 C29 C30 C35 -41.8(9)
N3 C29 C30 C31 137.8(6)
C35 C30 C31 C32 -0.8(11)
C29 C30 C31 C32 179.5(7)
C30 C31 C32 C33 1.2(12)
C31 C32 C33 O7 179.8(8)
C31 C32 C33 C34 -0.1(12)
O7 C33 C34 C35 178.7(8)
C32 C33 C34 C35 -1.4(13)
C33 C34 C35 C30 1.9(13)
C31 C30 C35 C34 -0.8(11)
C29 C30 C35 C34 178.9(7)
C42 C37 C38 C39 3.0(16)
Br3 C37 C38 C39 179.8(8)
C37 C38 C39 C40 -2.8(17)
C38 C39 C40 C41 1.2(15)
C38 C39 C40 C43 -177.2(9)
C39 C40 C41 C42 0.2(13)
C43 C40 C41 C42 178.6(8)
C40 C41 C42 C37 0.1(14)
C38 C37 C42 C41 -1.7(15)
Br3 C37 C42 C41 -178.5(7)
C39 C40 C43 N4 148.7(9)
C41 C40 C43 N4 -29.7(12)
C39 C40 C43 C44 -31.8(13)
C41 C40 C43 C44 149.7(8)
N4 C43 C44 C57 -3.0(9)
C40 C43 C44 C57 177.5(7)
N4 C43 C44 C45 110.9(8)
C40 C43 C44 C45 -68.6(9)
C57 C44 C45 C46 19.5(6)
C43 C44 C45 C46 -92.5(6)
C44 C45 C46 C56 -32.5(6)
C44 C45 C46 C47 -143.9(5)
C44 C45 C46 C61 87.5(6)
C56 C46 C47 N5 -32.1(6)
C61 C46 C47 N5 -158.8(6)
C45 C46 C47 N5 77.6(6)
C56 C46 C47 C48 -151.7(5)
C61 C46 C47 C48 81.6(8)
C45 C46 C47 C48 -41.9(8)
C56 C46 C47 C64 83.4(7)
C61 C46 C47 C64 -43.3(9)
C45 C46 C47 C64 -166.9(6)
N5 C47 C48 C49 -159.3(6)
C46 C47 C48 C49 -43.1(9)
C64 C47 C48 C49 85.0(8)
N5 C47 C48 C53 23.0(8)
C46 C47 C48 C53 139.1(6)
C64 C47 C48 C53 -92.8(7)
C53 C48 C49 C50 -0.9(11)
C47 C48 C49 C50 -178.7(7)
C48 C49 C50 C51 0.4(13)
C48 C49 C50 Br4 -178.5(6)
C49 C50 C51 C52 0.1(13)
Br4 C50 C51 C52 179.0(7)
C50 C51 C52 C53 0.0(14)
C51 C52 C53 C48 -0.5(12)
C51 C52 C53 N6 179.9(8)
C49 C48 C53 C52 0.9(11)
C47 C48 C53 C52 178.8(7)
C49 C48 C53 N6 -179.5(6)
C47 C48 C53 N6 -1.6(10)
C47 C46 C56 C57 148.7(5)
C61 C46 C56 C57 -82.7(7)
C45 C46 C56 C57 33.1(6)
C47 C46 C56 C55 27.6(6)
C61 C46 C56 C55 156.2(6)
C45 C46 C56 C55 -88.0(6)
N5 C55 C56 C57 -126.8(6)
N5 C55 C56 C46 -12.7(7)
C43 C44 C57 O8 4.5(7)
C45 C44 C57 O8 -114.1(6)
C43 C44 C57 C56 120.2(6)
C45 C44 C57 C56 1.6(7)
C43 C44 C57 C58 -109.5(6)
C45 C44 C57 C58 131.9(6)
C46 C56 C57 O8 91.0(6)
C55 C56 C57 O8 -155.6(6)
C46 C56 C57 C44 -22.2(6)
C55 C56 C57 C44 91.2(7)
C46 C56 C57 C58 -153.6(6)
C55 C56 C57 C58 -40.2(8)
O8 C57 C58 O10 -105.4(7)
C44 C57 C58 O10 8.9(10)
C56 C57 C58 O10 136.7(7)
O8 C57 C58 O11 74.8(7)
C44 C57 C58 O11 -170.9(6)
C56 C57 C58 O11 -43.2(8)
C56 C46 C61 O12 146.0(8)
C47 C46 C61 O12 -91.7(9)
C45 C46 C61 O12 33.3(10)
C56 C46 C61 O13 -32.3(9)
C47 C46 C61 O13 89.9(8)
C45 C46 C61 O13 -145.1(6)
N5 C47 C64 F4 56.9(9)
C48 C47 C64 F4 173.4(7)
C46 C47 C64 F4 -55.5(9)
N5 C47 C64 F6 -63.0(9)
C48 C47 C64 F6 53.6(9)
C46 C47 C64 F6 -175.4(7)
N5 C47 C64 F5 176.5(7)
C48 C47 C64 F5 -66.9(9)
C46 C47 C64 F5 64.2(10)
N6 C65 C66 C71 33.6(10)
N6 C65 C66 C67 -146.4(7)
C71 C66 C67 C68 1.0(11)
C65 C66 C67 C68 -179.0(7)
C66 C67 C68 C69 -2.3(12)
C67 C68 C69 O14 179.5(7)
C67 C68 C69 C70 2.3(12)
O14 C69 C70 C71 -178.0(7)
C68 C69 C70 C71 -1.0(12)
C67 C66 C71 C70 0.2(11)
C65 C66 C71 C70 -179.8(7)
C69 C70 C71 C66 -0.2(12)
C4 C7 N1 O1 -176.6(6)
C8 C7 N1 O1 0.8(7)
O2 C18 N2 C11 169.3(7)
N3 C18 N2 C11 -14.0(10)
O2 C18 N2 C19 -11.9(11)
N3 C18 N2 C19 164.8(6)
C12 C11 N2 C18 33.1(9)
C28 C11 N2 C18 -85.5(8)
C10 C11 N2 C18 155.3(6)
C12 C11 N2 C19 -145.8(6)
C28 C11 N2 C19 95.6(7)
C10 C11 N2 C19 -23.6(7)
C20 C19 N2 C18 -172.5(6)
C20 C19 N2 C11 6.4(8)
O2 C18 N3 C17 161.8(7)
N2 C18 N3 C17 -14.9(10)
O2 C18 N3 C29 -6.0(11)
N2 C18 N3 C29 177.3(7)
C16 C17 N3 C18 -158.5(7)
C12 C17 N3 C18 21.1(10)
C16 C17 N3 C29 8.9(10)
C12 C17 N3 C29 -171.5(6)
C30 C29 N3 C18 93.9(8)
C30 C29 N3 C17 -73.8(8)
C40 C43 N4 O8 179.5(7)
C44 C43 N4 O8 0.0(9)
O9 C54 N5 C47 -165.7(7)
N6 C54 N5 C47 14.0(10)
O9 C54 N5 C55 12.1(11)
N6 C54 N5 C55 -168.1(6)
C48 C47 N5 C54 -30.8(9)
C46 C47 N5 C54 -156.6(7)
C64 C47 N5 C54 84.1(9)
C48 C47 N5 C55 151.2(6)
C46 C47 N5 C55 25.4(7)
C64 C47 N5 C55 -93.9(7)
C56 C55 N5 C54 173.6(6)
C56 C55 N5 C47 -8.2(8)
O9 C54 N6 C53 -167.1(7)
N5 C54 N6 C53 13.1(10)
O9 C54 N6 C65 0.9(11)
N5 C54 N6 C65 -178.9(6)
C52 C53 N6 C54 161.2(8)
C48 C53 N6 C54 -18.4(11)
C52 C53 N6 C65 -6.4(11)
C48 C53 N6 C65 174.0(6)
C66 C65 N6 C54 -93.7(8)
C66 C65 N6 C53 74.6(8)
C7 N1 O1 C21 -2.7(7)
C8 C21 O1 N1 3.4(6)
C20 C21 O1 N1 118.4(5)
C22 C21 O1 N1 -117.7(5)
O3 C22 O4 C23 2.1(10)
C21 C22 O4 C23 179.3(6)
C24 C23 O4 C22 169.2(9)
O5 C25 O6 C26 -3.2(10)
C10 C25 O6 C26 176.4(6)
C27 C26 O6 C25 179.6(8)
C34 C33 O7 C36 -0.5(16)
C32 C33 O7 C36 179.6(11)
C43 N4 O8 C57 3.2(8)
C44 C57 O8 N4 -4.9(7)
C56 C57 O8 N4 -120.8(6)
C58 C57 O8 N4 117.3(7)
O10 C58 O11 C59 -3.5(13)
C57 C58 O11 C59 176.4(8)
C60 C59 O11 C58 -108.2(12)
O12 C61 O13 C62 1.0(12)
C46 C61 O13 C62 179.3(7)
C63 C62 O13 C61 -174.1(10)
C70 C69 O14 C72 -13.2(12)
C68 C69 O14 C72 169.8(9)
